data_2229182
loop_
_publ_author_name
'Yang, Ying-Hong'
'Li, Zi-Cheng'
'Luo, You-Fu'

_publ_section_title
;
 2,2-Dimethyl-5-{[(4-nitrophenyl)amino]methylidene}-1,3-dioxane-4,6-dione
;
_journal_coeditor_code PB2051
_journal_issue 2
_journal_name_full 'Acta Crystallographica Section E'
_journal_page_first o412
_journal_paper_doi 10.1107/S1600536811001103
_journal_volume 67
_journal_year 2011
_chemical_formula_iupac 'C13 H12 N2 O6'
_chemical_formula_moiety 'C13 H12 N2 O6'
_chemical_formula_sum 'C13 H12 N2 O6'
_chemical_formula_weight 292.25
_chemical_name_systematic
;
2,2-Dimethyl-5-{[(4-nitrophenyl)amino]methylidene}-1,3-dioxane-4,6-dione
;
_space_group_IT_number 14
_symmetry_cell_setting monoclinic
_symmetry_space_group_name_Hall '-P 2ybc'
_symmetry_space_group_name_H-M 'P 1 21/c 1'
_atom_sites_solution_hydrogens geom
_atom_sites_solution_primary direct
_atom_sites_solution_secondary difmap
_audit_creation_method SHELXL-97
_cell_angle_alpha 90.00
_cell_angle_beta 106.636(7)
_cell_angle_gamma 90.00
_cell_formula_units_Z 4
_cell_length_a 12.2822(8)
_cell_length_b 12.2762(7)
_cell_length_c 9.2760(6)
_cell_measurement_reflns_used 1825
_cell_measurement_temperature 293(2)
_cell_measurement_theta_max 29.1127
_cell_measurement_theta_min 2.9488
_cell_volume 1340.08(15)
_computing_cell_refinement
;
CrysAlis PRO (Oxford Diffraction, 2010)
;
_computing_data_collection
;
CrysAlis PRO (Oxford Diffraction, 2010)
;
_computing_data_reduction
;
CrysAlis PRO (Oxford Diffraction, 2010)
;
_computing_molecular_graphics
;
OLEX2 (Dolomanov, 2009)
;
_computing_publication_material
;
OLEX2 (Dolomanov, 2009)
;
_computing_structure_refinement 'SHELXL97 (Sheldrick, 2008)'
_computing_structure_solution 'SHELXS97 (Sheldrick, 2008)'
_diffrn_ambient_temperature 292.85
_diffrn_detector_area_resol_mean 16.0874
_diffrn_measured_fraction_theta_full 0.999
_diffrn_measured_fraction_theta_max 0.999
_diffrn_measurement_device_type 'Oxford Diffraction Xcalibur Eos'
_diffrn_measurement_method '\w scans'
_diffrn_radiation_monochromator graphite
_diffrn_radiation_source 'fine-focus sealed tube'
_diffrn_radiation_type 'Mo K\a'
_diffrn_radiation_wavelength 0.7107
_diffrn_reflns_av_R_equivalents 0.0313
_diffrn_reflns_av_sigmaI/netI 0.0514
_diffrn_reflns_limit_h_max 14
_diffrn_reflns_limit_h_min -15
_diffrn_reflns_limit_k_max 14
_diffrn_reflns_limit_k_min -15
_diffrn_reflns_limit_l_max 11
_diffrn_reflns_limit_l_min -11
_diffrn_reflns_number 6063
_diffrn_reflns_theta_full 26.37
_diffrn_reflns_theta_max 26.37
_diffrn_reflns_theta_min 2.95
_exptl_absorpt_coefficient_mu 0.117
_exptl_absorpt_correction_T_max 1.0
_exptl_absorpt_correction_T_min 0.93275
_exptl_absorpt_correction_type multi-scan
_exptl_absorpt_process_details
;
(CrysAlis PRO; Oxford Diffraction, 2010)
;
_exptl_crystal_colour colorless
_exptl_crystal_density_diffrn 1.449
_exptl_crystal_density_method 'not measured'
_exptl_crystal_description block
_exptl_crystal_F_000 608
_exptl_crystal_size_max 0.22
_exptl_crystal_size_mid 0.15
_exptl_crystal_size_min 0.10
_refine_diff_density_max 0.168
_refine_diff_density_min -0.148
_refine_ls_extinction_method none
_refine_ls_goodness_of_fit_ref 1.001
_refine_ls_hydrogen_treatment constr
_refine_ls_matrix_type full
_refine_ls_number_parameters 192
_refine_ls_number_reflns 2741
_refine_ls_number_restraints 0
_refine_ls_restrained_S_all 1.001
_refine_ls_R_factor_all 0.1166
_refine_ls_R_factor_gt 0.0519
_refine_ls_shift/su_max 0.000
_refine_ls_shift/su_mean 0.000
_refine_ls_structure_factor_coef Fsqd
_refine_ls_weighting_details 'calc w=1/[\s^2^(Fo^2^)+(0.0459P)^2^+0.0000P] where P=(Fo^2^+2Fc^2^)/3'
_refine_ls_weighting_scheme calc
_refine_ls_wR_factor_gt 0.0996
_refine_ls_wR_factor_ref 0.1263
_reflns_number_gt 1432
_reflns_number_total 2741
_reflns_threshold_expression I>2sigma(I)
_cod_data_source_file pb2051.cif
_cod_data_source_block I
_cod_original_sg_symbol_H-M 'P 21/c'
_cod_database_code 2229182
_cod_database_fobs_code 2229182

loop_
_space_group_symop_id
_space_group_symop_operation_xyz
1 'x, y, z'
2 '-x, y+1/2, -z+1/2'
3 '-x, -y, -z'
4 'x, -y-1/2, z-1/2'

loop_
_atom_site_type_symbol
_atom_site_label
_atom_site_fract_x
_atom_site_fract_y
_atom_site_fract_z
_atom_site_U_iso_or_equiv
_atom_site_adp_type
_atom_site_calc_flag
_atom_site_refinement_flags
_atom_site_occupancy
_atom_site_disorder_assembly
_atom_site_disorder_group
O O1 0.69558(14) 0.20994(13) 0.55007(17) 0.0590(5) Uani d . 1 . .
O O2 0.68603(13) 0.02148(12) 0.59936(18) 0.0621(5) Uani d . 1 . .
O O3 0.58804(16) 0.33063(14) 0.6199(2) 0.0731(6) Uani d . 1 . .
O O4 0.55320(14) -0.04417(12) 0.69224(19) 0.0669(5) Uani d . 1 . .
O O5 0.07063(17) 0.30379(18) 1.0992(2) 0.0965(7) Uani d . 1 . .
O O6 0.02953(19) 0.13441(18) 1.1075(2) 0.0978(7) Uani d . 1 . .
N N1 0.08472(19) 0.2076(2) 1.0746(2) 0.0682(6) Uani d . 1 . .
N N2 0.42612(16) 0.10150(15) 0.80560(19) 0.0532(5) Uani d . 1 . .
H H2 0.4389 0.0332 0.7979 0.064 Uiso calc R 1 . .
C C1 0.1735(2) 0.1808(2) 1.0033(3) 0.0512(6) Uani d . 1 . .
C C2 0.2364(2) 0.2628(2) 0.9673(3) 0.0610(7) Uani d . 1 . .
H H2A 0.2225 0.3349 0.9872 0.073 Uiso calc R 1 . .
C C3 0.3200(2) 0.23774(19) 0.9015(3) 0.0599(7) Uani d . 1 . .
H H3 0.3625 0.2931 0.8752 0.072 Uiso calc R 1 . .
C C4 0.3412(2) 0.13024(18) 0.8742(2) 0.0475(6) Uani d . 1 . .
C C5 0.2780(2) 0.04875(19) 0.9127(2) 0.0578(7) Uani d . 1 . .
H H5 0.2930 -0.0237 0.8959 0.069 Uiso calc R 1 . .
C C6 0.1926(2) 0.0739(2) 0.9760(3) 0.0619(7) Uani d . 1 . .
H H6 0.1485 0.0191 0.9998 0.074 Uiso calc R 1 . .
C C7 0.4875(2) 0.17060(19) 0.7523(2) 0.0519(6) Uani d . 1 . .
H H7 0.4728 0.2442 0.7615 0.062 Uiso calc R 1 . .
C C8 0.5701(2) 0.14631(17) 0.6851(2) 0.0473(6) Uani d . 1 . .
C C9 0.6166(2) 0.2361(2) 0.6219(3) 0.0525(6) Uani d . 1 . .
C C10 0.60071(19) 0.03607(19) 0.6628(2) 0.0511(6) Uani d . 1 . .
C C11 0.7596(2) 0.11232(19) 0.5931(3) 0.0532(6) Uani d . 1 . .
C C12 0.8456(2) 0.1284(2) 0.7444(3) 0.0690(8) Uani d . 1 . .
H H12A 0.8068 0.1446 0.8183 0.104 Uiso calc R 1 . .
H H12C 0.8950 0.1878 0.7387 0.104 Uiso calc R 1 . .
H H12B 0.8896 0.0632 0.7726 0.104 Uiso calc R 1 . .
C C13 0.8114(2) 0.0867(2) 0.4690(3) 0.0759(8) Uani d . 1 . .
H H13B 0.8543 0.0204 0.4920 0.114 Uiso calc R 1 . .
H H13C 0.8607 0.1452 0.4593 0.114 Uiso calc R 1 . .
H H13A 0.7523 0.0782 0.3762 0.114 Uiso calc R 1 . .

loop_
_atom_site_aniso_label
_atom_site_aniso_U_11
_atom_site_aniso_U_22
_atom_site_aniso_U_33
_atom_site_aniso_U_12
_atom_site_aniso_U_13
_atom_site_aniso_U_23
O1 0.0627(12) 0.0520(10) 0.0669(11) -0.0033(9) 0.0258(10) 0.0107(8)
O2 0.0610(11) 0.0457(10) 0.0923(12) -0.0069(8) 0.0423(10) -0.0037(9)
O3 0.0796(14) 0.0420(10) 0.1021(14) -0.0003(10) 0.0332(11) 0.0071(10)
O4 0.0672(12) 0.0411(10) 0.1041(14) -0.0106(9) 0.0433(11) -0.0009(9)
O5 0.0895(16) 0.0796(15) 0.1366(19) 0.0217(12) 0.0585(15) -0.0083(13)
O6 0.0944(17) 0.0955(16) 0.1287(18) -0.0093(13) 0.0723(15) 0.0001(13)
N1 0.0586(16) 0.0776(17) 0.0710(15) 0.0078(14) 0.0227(13) -0.0020(14)
N2 0.0587(14) 0.0437(11) 0.0612(12) -0.0031(10) 0.0239(11) -0.0054(10)
C1 0.0471(15) 0.0550(16) 0.0535(15) 0.0051(13) 0.0174(12) -0.0008(12)
C2 0.0594(17) 0.0466(15) 0.0818(18) 0.0016(13) 0.0277(15) -0.0086(14)
C3 0.0608(17) 0.0451(15) 0.0818(18) -0.0078(13) 0.0331(15) -0.0046(13)
C4 0.0484(15) 0.0463(14) 0.0487(14) 0.0026(12) 0.0153(12) -0.0019(11)
C5 0.0762(19) 0.0415(14) 0.0645(16) 0.0012(13) 0.0342(15) 0.0017(12)
C6 0.0730(19) 0.0531(17) 0.0698(17) -0.0020(14) 0.0369(15) 0.0070(13)
C7 0.0546(16) 0.0451(14) 0.0541(15) -0.0042(12) 0.0123(13) -0.0046(12)
C8 0.0506(15) 0.0378(13) 0.0560(15) -0.0043(11) 0.0192(13) 0.0001(11)
C9 0.0492(16) 0.0509(16) 0.0528(15) -0.0054(13) 0.0072(12) 0.0013(13)
C10 0.0473(15) 0.0470(15) 0.0599(15) -0.0066(12) 0.0169(13) -0.0002(12)
C11 0.0536(16) 0.0483(15) 0.0624(16) -0.0090(13) 0.0238(14) 0.0034(13)
C12 0.0577(18) 0.0740(18) 0.0759(18) -0.0065(15) 0.0199(15) 0.0105(15)
C13 0.078(2) 0.0794(19) 0.0812(18) -0.0113(17) 0.0400(17) -0.0039(16)

loop_
_atom_type_symbol
_atom_type_description
_atom_type_scat_dispersion_real
_atom_type_scat_dispersion_imag
_atom_type_scat_source
C C 0.0033 0.0016 'International Tables Vol C Tables 4.2.6.8 and 6.1.1.4'
H H 0.0000 0.0000 'International Tables Vol C Tables 4.2.6.8 and 6.1.1.4'
N N 0.0061 0.0033 'International Tables Vol C Tables 4.2.6.8 and 6.1.1.4'
O O 0.0106 0.0060 'International Tables Vol C Tables 4.2.6.8 and 6.1.1.4'

loop_
_geom_angle_atom_site_label_1
_geom_angle_atom_site_label_2
_geom_angle_atom_site_label_3
_geom_angle_site_symmetry_1
_geom_angle_site_symmetry_3
_geom_angle
_geom_angle_publ_flag
O1 C9 C8 . . 116.1(2) ?
O1 C11 O2 . . 110.98(19) ?
O1 C11 C12 . . 109.5(2) ?
O1 C11 C13 . . 106.38(19) ?
O2 C10 C8 . . 117.1(2) ?
O2 C11 C12 . . 110.04(19) ?
O2 C11 C13 . . 106.03(19) ?
O3 C9 O1 . . 117.5(2) ?
O3 C9 C8 . . 126.3(2) ?
O4 C10 O2 . . 118.2(2) ?
O4 C10 C8 . . 124.7(2) ?
O5 N1 C1 . . 117.7(2) ?
O6 N1 O5 . . 123.2(2) ?
O6 N1 C1 . . 119.2(2) ?
N2 C7 H7 . . 116.3 ?
N2 C7 C8 . . 127.4(2) ?
C1 C2 H2A . . 120.3 ?
C1 C2 C3 . . 119.4(2) ?
C1 C6 C5 . . 119.2(2) ?
C1 C6 H6 . . 120.4 ?
C2 C1 N1 . . 119.4(2) ?
C2 C1 C6 . . 121.4(2) ?
C2 C3 H3 . . 120.0 ?
C2 C3 C4 . . 120.0(2) ?
C3 C2 H2A . . 120.3 ?
C3 C4 N2 . . 121.5(2) ?
C4 N2 H2 . . 117.2 ?
C4 C3 H3 . . 120.0 ?
C4 C5 H5 . . 119.9 ?
C4 C5 C6 . . 120.2(2) ?
C5 C4 N2 . . 118.7(2) ?
C5 C4 C3 . . 119.8(2) ?
C5 C6 H6 . . 120.4 ?
C6 C1 N1 . . 119.3(2) ?
C6 C5 H5 . . 119.9 ?
C7 N2 H2 . . 117.2 ?
C7 N2 C4 . . 125.6(2) ?
C7 C8 C9 . . 116.8(2) ?
C7 C8 C10 . . 122.1(2) ?
C8 C7 H7 . . 116.3 ?
C9 O1 C11 . . 118.27(17) ?
C10 O2 C11 . . 119.07(18) ?
C10 C8 C9 . . 120.7(2) ?
C11 C12 H12A . . 109.5 ?
C11 C12 H12C . . 109.5 ?
C11 C12 H12B . . 109.5 ?
C11 C13 H13B . . 109.5 ?
C11 C13 H13C . . 109.5 ?
C11 C13 H13A . . 109.5 ?
H12A C12 H12C . . 109.5 ?
H12A C12 H12B . . 109.5 ?
H12C C12 H12B . . 109.5 ?
C13 C11 C12 . . 113.8(2) ?
H13B C13 H13C . . 109.5 ?
H13B C13 H13A . . 109.5 ?
H13C C13 H13A . . 109.5 ?

loop_
_geom_bond_atom_site_label_1
_geom_bond_atom_site_label_2
_geom_bond_site_symmetry_2
_geom_bond_distance
_geom_bond_publ_flag
O1 C9 . 1.363(3) ?
O1 C11 . 1.426(3) ?
O2 C10 . 1.353(2) ?
O2 C11 . 1.447(3) ?
O3 C9 . 1.211(3) ?
O4 C10 . 1.215(2) ?
O5 N1 . 1.224(3) ?
O6 N1 . 1.216(3) ?
N1 C1 . 1.465(3) ?
N2 H2 . 0.8600 ?
N2 C4 . 1.414(3) ?
N2 C7 . 1.322(3) ?
C1 C2 . 1.367(3) ?
C1 C6 . 1.370(3) ?
C2 H2A . 0.9300 ?
C2 C3 . 1.372(3) ?
C3 H3 . 0.9300 ?
C3 C4 . 1.382(3) ?
C4 C5 . 1.375(3) ?
C5 H5 . 0.9300 ?
C5 C6 . 1.375(3) ?
C6 H6 . 0.9300 ?
C7 H7 . 0.9300 ?
C7 C8 . 1.366(3) ?
C8 C9 . 1.442(3) ?
C8 C10 . 1.435(3) ?
C11 C12 . 1.508(3) ?
C11 C13 . 1.500(3) ?
C12 H12A . 0.9600 ?
C12 H12C . 0.9600 ?
C12 H12B . 0.9600 ?
C13 H13B . 0.9600 ?
C13 H13C . 0.9600 ?
C13 H13A . 0.9600 ?

loop_
_geom_hbond_atom_site_label_D
_geom_hbond_atom_site_label_H
_geom_hbond_atom_site_label_A
_geom_hbond_site_symmetry_A
_geom_hbond_distance_DH
_geom_hbond_distance_HA
_geom_hbond_distance_DA
_geom_hbond_angle_DHA
N2 H2 O3 2_646 0.86 2.65 3.411(3) 148
N2 H2 O4 . 0.86 2.15 2.771(2) 129
